data_4118367
loop_
_publ_author_name
'Shou-Tian Zheng'
'Chengyu Mao'
'Tao Wu'
'Sangyune Lee'
'Pingyun Feng'
'Xianhui Bu'

_publ_section_title
;
 Generalized Synthesis of Zeolite-Type Metal-Organic Frameworks
 Encapsulating Immobilized Transition-Metal Clusters
;
_journal_name_full 'Journal of the American Chemical Society'
_journal_page_first 11936
_journal_page_last 11939
_journal_paper_doi 10.1021/ja305181y
_journal_volume 134
_journal_year 2012
_chemical_formula_sum 'C252 Co8 In6 N48 O96'
_chemical_formula_weight 6435.44
_chemical_name_systematic
; 
 ? 
;
_space_group_IT_number 230
_symmetry_cell_setting cubic
_symmetry_space_group_name_Hall '-I 4bd 2c 3'
_symmetry_space_group_name_H-M 'I a -3 d'
_atom_sites_solution_primary direct
_atom_sites_solution_secondary difmap
_audit_creation_method SHELXL-97
_cell_angle_alpha 90.00
_cell_angle_beta 90.00
_cell_angle_gamma 90.00
_cell_formula_units_Z 4
_cell_length_a 30.7158(5)
_cell_length_b 30.7158(5)
_cell_length_c 30.7158(5)
_cell_measurement_reflns_used 4137
_cell_measurement_temperature 296(2)
_cell_measurement_theta_max 43.459
_cell_measurement_theta_min 4.962
_cell_volume 28979.1(8)
_computing_structure_refinement 'SHELXL-97 (Sheldrick, 1997)'
_computing_structure_solution 'SHELXS-97 (Sheldrick, 1990)'
_diffrn_ambient_temperature 296(2)
_diffrn_measured_fraction_theta_full 0.992
_diffrn_measured_fraction_theta_max 0.992
_diffrn_measurement_device_type 'Bruker APEX II'
_diffrn_measurement_method 'Omega scan'
_diffrn_radiation_monochromator graphite
_diffrn_radiation_source 'fine-focus sealed tube'
_diffrn_radiation_type MoK\a
_diffrn_radiation_wavelength 0.71073
_diffrn_reflns_av_R_equivalents 0.0590
_diffrn_reflns_av_sigmaI/netI 0.0362
_diffrn_reflns_limit_h_max 36
_diffrn_reflns_limit_h_min -34
_diffrn_reflns_limit_k_max 26
_diffrn_reflns_limit_k_min -36
_diffrn_reflns_limit_l_max 28
_diffrn_reflns_limit_l_min -23
_diffrn_reflns_number 25288
_diffrn_reflns_theta_full 24.98
_diffrn_reflns_theta_max 24.98
_diffrn_reflns_theta_min 1.88
_diffrn_standards_decay_% 0
_diffrn_standards_interval_count 0
_diffrn_standards_number 0
_exptl_absorpt_coefficient_mu 1.026
_exptl_absorpt_correction_T_max 0.7452
_exptl_absorpt_correction_T_min 0.6590
_exptl_absorpt_correction_type empirical
_exptl_absorpt_process_details SADABS
_exptl_crystal_colour purple
_exptl_crystal_density_diffrn 1.550
_exptl_crystal_description block
_exptl_crystal_F_000 13880
_exptl_crystal_size_max 0.05
_exptl_crystal_size_mid 0.05
_exptl_crystal_size_min 0.05
_refine_diff_density_max 1.802
_refine_diff_density_min -0.695
_refine_diff_density_rms 0.168
_refine_ls_extinction_coef 0.00045(12)
_refine_ls_extinction_expression Fc^*^=kFc[1+0.001xFc^2^\l^3^/sin(2\q)]^-1/4^
_refine_ls_extinction_method SHELXL
_refine_ls_goodness_of_fit_ref 1.102
_refine_ls_hydrogen_treatment constr
_refine_ls_matrix_type full
_refine_ls_number_parameters 113
_refine_ls_number_reflns 2120
_refine_ls_number_restraints 0
_refine_ls_restrained_S_all 1.102
_refine_ls_R_factor_all 0.1259
_refine_ls_R_factor_gt 0.0901
_refine_ls_shift/su_max 0.001
_refine_ls_shift/su_mean 0.000
_refine_ls_structure_factor_coef Fsqd
_refine_ls_weighting_details 'calc w=1/[\s^2^(Fo^2^)+(0.1624P)^2^+84.3419P] where P=(Fo^2^+2Fc^2^)/3'
_refine_ls_weighting_scheme calc
_refine_ls_wR_factor_gt 0.2327
_refine_ls_wR_factor_ref 0.2710
_reflns_number_gt 1414
_reflns_number_total 2120
_reflns_threshold_expression >2sigma(I)
_cod_data_source_file ja305181y_si_002_4.cif
_cod_data_source_block CPM-17-Co
_cod_database_code 4118367

loop_
_symmetry_equiv_pos_as_xyz
'x, y, z'
'-x+1/2, -y, z+1/2'
'-x, y+1/2, -z+1/2'
'x+1/2, -y+1/2, -z'
'z, x, y'
'z+1/2, -x+1/2, -y'
'-z+1/2, -x, y+1/2'
'-z, x+1/2, -y+1/2'
'y, z, x'
'-y, z+1/2, -x+1/2'
'y+1/2, -z+1/2, -x'
'-y+1/2, -z, x+1/2'
'y+3/4, x+1/4, -z+1/4'
'-y+3/4, -x+3/4, -z+3/4'
'y+1/4, -x+1/4, z+3/4'
'-y+1/4, x+3/4, z+1/4'
'x+3/4, z+1/4, -y+1/4'
'-x+1/4, z+3/4, y+1/4'
'-x+3/4, -z+3/4, -y+3/4'
'x+1/4, -z+1/4, y+3/4'
'z+3/4, y+1/4, -x+1/4'
'z+1/4, -y+1/4, x+3/4'
'-z+1/4, y+3/4, x+1/4'
'-z+3/4, -y+3/4, -x+3/4'
'x+1/2, y+1/2, z+1/2'
'-x+1, -y+1/2, z+1'
'-x+1/2, y+1, -z+1'
'x+1, -y+1, -z+1/2'
'z+1/2, x+1/2, y+1/2'
'z+1, -x+1, -y+1/2'
'-z+1, -x+1/2, y+1'
'-z+1/2, x+1, -y+1'
'y+1/2, z+1/2, x+1/2'
'-y+1/2, z+1, -x+1'
'y+1, -z+1, -x+1/2'
'-y+1, -z+1/2, x+1'
'y+5/4, x+3/4, -z+3/4'
'-y+5/4, -x+5/4, -z+5/4'
'y+3/4, -x+3/4, z+5/4'
'-y+3/4, x+5/4, z+3/4'
'x+5/4, z+3/4, -y+3/4'
'-x+3/4, z+5/4, y+3/4'
'-x+5/4, -z+5/4, -y+5/4'
'x+3/4, -z+3/4, y+5/4'
'z+5/4, y+3/4, -x+3/4'
'z+3/4, -y+3/4, x+5/4'
'-z+3/4, y+5/4, x+3/4'
'-z+5/4, -y+5/4, -x+5/4'
'-x, -y, -z'
'x-1/2, y, -z-1/2'
'x, -y-1/2, z-1/2'
'-x-1/2, y-1/2, z'
'-z, -x, -y'
'-z-1/2, x-1/2, y'
'z-1/2, x, -y-1/2'
'z, -x-1/2, y-1/2'
'-y, -z, -x'
'y, -z-1/2, x-1/2'
'-y-1/2, z-1/2, x'
'y-1/2, z, -x-1/2'
'-y-3/4, -x-1/4, z-1/4'
'y-3/4, x-3/4, z-3/4'
'-y-1/4, x-1/4, -z-3/4'
'y-1/4, -x-3/4, -z-1/4'
'-x-3/4, -z-1/4, y-1/4'
'x-1/4, -z-3/4, -y-1/4'
'x-3/4, z-3/4, y-3/4'
'-x-1/4, z-1/4, -y-3/4'
'-z-3/4, -y-1/4, x-1/4'
'-z-1/4, y-1/4, -x-3/4'
'z-1/4, -y-3/4, -x-1/4'
'z-3/4, y-3/4, x-3/4'
'-x+1/2, -y+1/2, -z+1/2'
'x, y+1/2, -z'
'x+1/2, -y, z'
'-x, y, z+1/2'
'-z+1/2, -x+1/2, -y+1/2'
'-z, x, y+1/2'
'z, x+1/2, -y'
'z+1/2, -x, y'
'-y+1/2, -z+1/2, -x+1/2'
'y+1/2, -z, x'
'-y, z, x+1/2'
'y, z+1/2, -x'
'-y-1/4, -x+1/4, z+1/4'
'y-1/4, x-1/4, z-1/4'
'-y+1/4, x+1/4, -z-1/4'
'y+1/4, -x-1/4, -z+1/4'
'-x-1/4, -z+1/4, y+1/4'
'x+1/4, -z-1/4, -y+1/4'
'x-1/4, z-1/4, y-1/4'
'-x+1/4, z+1/4, -y-1/4'
'-z-1/4, -y+1/4, x+1/4'
'-z+1/4, y+1/4, -x-1/4'
'z+1/4, -y-1/4, -x+1/4'
'z-1/4, y-1/4, x-1/4'

loop_
_atom_site_label
_atom_site_type_symbol
_atom_site_fract_x
_atom_site_fract_y
_atom_site_fract_z
_atom_site_U_iso_or_equiv
_atom_site_adp_type
_atom_site_occupancy
_atom_site_symmetry_multiplicity
_atom_site_calc_flag
_atom_site_refinement_flags
In1 In 0.6250 0.5000 0.2500 0.0502(5) Uani 1 4 d S
Co1A Co 0.33063(10) 0.33063(10) 0.33063(10) 0.0657(12) Uani 0.50 3 d SP
Co1 Co 0.34638(9) 0.34638(9) 0.34638(9) 0.0626(12) Uani 0.50 3 d SP
O9 O 0.59374(16) 0.43972(17) 0.22599(18) 0.0648(14) Uani 1 1 d .
O8 O 0.56504(18) 0.46794(18) 0.28544(16) 0.0656(15) Uani 1 1 d .
C3 C 0.5297(3) 0.3750 0.2203(3) 0.064(3) Uani 1 2 d S
O5 O 0.4010(2) 0.3467(2) 0.3168(2) 0.091(2) Uani 1 1 d .
C10 C 0.4293(3) 0.3750 0.3207(3) 0.079(4) Uani 1 2 d S
C9 C 0.4654(3) 0.3750 0.2846(3) 0.066(3) Uani 1 2 d S
C1 C 0.5648(3) 0.4399(3) 0.2559(3) 0.065(2) Uani 1 1 d .
C8 C 0.5300(2) 0.4065(2) 0.2552(2) 0.0574(18) Uani 1 1 d .
C7 C 0.4987(3) 0.4062(3) 0.2864(2) 0.063(2) Uani 1 1 d .
O1 O 0.3414(4) 0.2569(4) 0.3199(4) 0.157(3) Uiso 1 1 d .
C24 C 0.3434(11) 0.2175(11) 0.3263(9) 0.233(11) Uiso 1 1 d .
N2 N 0.3153(7) 0.1890(7) 0.3407(6) 0.205(6) Uiso 1 1 d .
N1 N 0.3874(9) 0.2034(8) 0.3176(8) 0.244(9) Uiso 1 1 d .
C23 C 0.2695(10) 0.2060(10) 0.3524(10) 0.253(11) Uiso 1 1 d .
C22 C 0.4244(11) 0.2384(11) 0.3003(11) 0.285(13) Uiso 1 1 d .
C21 C 0.4047(12) 0.1558(12) 0.3305(11) 0.256 Uiso 1 1 d .
C20 C 0.3191(11) 0.1367(10) 0.3448(10) 0.253(11) Uiso 1 1 d .
C25 C 0.3712(12) 0.1322(11) 0.3496(11) 0.259 Uiso 1 1 d .

loop_
_atom_site_aniso_label
_atom_site_aniso_U_11
_atom_site_aniso_U_22
_atom_site_aniso_U_33
_atom_site_aniso_U_23
_atom_site_aniso_U_13
_atom_site_aniso_U_12
In1 0.0482(7) 0.0512(6) 0.0512(6) 0.000 0.000 0.000
Co1A 0.0657(12) 0.0657(12) 0.0657(12) 0.0048(13) 0.0048(13) 0.0048(13)
Co1 0.0626(12) 0.0626(12) 0.0626(12) -0.0055(11) -0.0055(11) -0.0055(11)
O9 0.056(3) 0.065(3) 0.074(3) -0.011(3) 0.019(3) -0.004(2)
O8 0.071(3) 0.073(3) 0.053(3) -0.009(3) 0.001(3) -0.026(3)
C3 0.067(4) 0.057(6) 0.067(4) -0.005(4) -0.009(6) -0.005(4)
O5 0.070(4) 0.080(4) 0.123(6) -0.020(4) 0.046(4) -0.024(3)
C10 0.071(5) 0.096(9) 0.071(5) -0.019(6) 0.025(6) -0.019(6)
C9 0.067(4) 0.065(7) 0.067(4) -0.007(4) 0.013(6) -0.007(4)
C1 0.064(5) 0.063(5) 0.069(5) -0.003(4) -0.009(4) -0.001(4)
C8 0.052(4) 0.063(5) 0.057(4) -0.010(4) 0.000(4) -0.010(4)
C7 0.064(5) 0.063(5) 0.061(5) -0.001(4) 0.003(4) -0.008(4)

loop_
_atom_type_symbol
_atom_type_description
_atom_type_scat_dispersion_real
_atom_type_scat_dispersion_imag
_atom_type_scat_source
C C 0.0033 0.0016 'International Tables Vol C Tables 4.2.6.8 and 6.1.1.4'
H H 0.0000 0.0000 'International Tables Vol C Tables 4.2.6.8 and 6.1.1.4'
N N 0.0061 0.0033 'International Tables Vol C Tables 4.2.6.8 and 6.1.1.4'
O O 0.0106 0.0060 'International Tables Vol C Tables 4.2.6.8 and 6.1.1.4'
Co Co 0.3494 0.9721 'International Tables Vol C Tables 4.2.6.8 and 6.1.1.4'
In In -0.7276 1.3100 'International Tables Vol C Tables 4.2.6.8 and 6.1.1.4'
Ca Ca 0.2262 0.3064 'International Tables Vol C Tables 4.2.6.8 and 6.1.1.4'

loop_
_geom_angle_atom_site_label_1
_geom_angle_atom_site_label_2
_geom_angle_atom_site_label_3
_geom_angle
_geom_angle_site_symmetry_1
_geom_angle_site_symmetry_3
O9 In1 O9 100.86(10) 65_765 .
O9 In1 O9 128.6(3) 65_765 92_656
O9 In1 O9 100.86(10) . 92_656
O9 In1 O9 100.86(10) 65_765 28_455
O9 In1 O9 128.6(3) . 28_455
O9 In1 O9 100.86(10) 92_656 28_455
O9 In1 O8 57.64(17) 65_765 65_765
O9 In1 O8 79.23(18) . 65_765
O9 In1 O8 81.7(2) 92_656 65_765
O9 In1 O8 149.96(19) 28_455 65_765
O9 In1 O8 81.7(2) 65_765 92_656
O9 In1 O8 149.96(19) . 92_656
O9 In1 O8 57.64(17) 92_656 92_656
O9 In1 O8 79.23(18) 28_455 92_656
O8 In1 O8 77.1(3) 65_765 92_656
O9 In1 O8 149.96(19) 65_765 .
O9 In1 O8 57.64(17) . .
O9 In1 O8 79.23(18) 92_656 .
O9 In1 O8 81.7(2) 28_455 .
O8 In1 O8 127.70(17) 65_765 .
O8 In1 O8 127.70(17) 92_656 .
O9 In1 O8 79.23(18) 65_765 28_455
O9 In1 O8 81.7(2) . 28_455
O9 In1 O8 149.96(19) 92_656 28_455
O9 In1 O8 57.64(17) 28_455 28_455
O8 In1 O8 127.70(17) 65_765 28_455
O8 In1 O8 127.70(17) 92_656 28_455
O8 In1 O8 77.1(3) . 28_455
O9 In1 C1 29.1(2) 65_765 65_765
O9 In1 C1 90.8(2) . 65_765
O9 In1 C1 105.1(2) 92_656 65_765
O9 In1 C1 126.8(2) 28_455 65_765
O8 In1 C1 28.5(2) 65_765 65_765
O8 In1 C1 77.0(2) 92_656 65_765
O8 In1 C1 148.1(2) . 65_765
O8 In1 C1 104.8(2) 28_455 65_765
O9 In1 C1 105.1(2) 65_765 92_656
O9 In1 C1 126.8(2) . 92_656
O9 In1 C1 29.1(2) 92_656 92_656
O9 In1 C1 90.8(2) 28_455 92_656
O8 In1 C1 77.0(2) 65_765 92_656
O8 In1 C1 28.5(2) 92_656 92_656
O8 In1 C1 104.8(2) . 92_656
O8 In1 C1 148.1(2) 28_455 92_656
C1 In1 C1 90.2(3) 65_765 92_656
O9 In1 C1 126.8(2) 65_765 .
O9 In1 C1 29.1(2) . .
O9 In1 C1 90.8(2) 92_656 .
O9 In1 C1 105.1(2) 28_455 .
O8 In1 C1 104.8(2) 65_765 .
O8 In1 C1 148.1(2) 92_656 .
O8 In1 C1 28.5(2) . .
O8 In1 C1 77.0(2) 28_455 .
C1 In1 C1 119.9(2) 65_765 .
C1 In1 C1 119.9(2) 92_656 .
O9 In1 C1 90.8(2) 65_765 28_455
O9 In1 C1 105.1(2) . 28_455
O9 In1 C1 126.8(2) 92_656 28_455
O9 In1 C1 29.1(2) 28_455 28_455
O8 In1 C1 148.1(2) 65_765 28_455
O8 In1 C1 104.8(2) 92_656 28_455
O8 In1 C1 77.0(2) . 28_455
O8 In1 C1 28.5(2) 28_455 28_455
C1 In1 C1 119.9(2) 65_765 28_455
C1 In1 C1 119.9(2) 92_656 28_455
C1 In1 C1 90.2(3) . 28_455
Co1 Co1A O5 55.2(2) . .
Co1 Co1A O5 55.2(2) . 9
O5 Co1A O5 90.7(3) . 9
Co1 Co1A O5 55.2(2) . 5
O5 Co1A O5 90.7(3) . 5
O5 Co1A O5 90.7(3) 9 5
Co1 Co1A O1 124.4(3) . 5
O5 Co1A O1 85.4(4) . 5
O5 Co1A O1 174.7(3) 9 5
O5 Co1A O1 92.9(3) 5 5
Co1 Co1A O1 124.4(3) . .
O5 Co1A O1 92.9(3) . .
O5 Co1A O1 85.4(4) 9 .
O5 Co1A O1 174.7(3) 5 .
O1 Co1A O1 91.2(4) 5 .
Co1 Co1A O1 124.4(3) . 9
O5 Co1A O1 174.7(3) . 9
O5 Co1A O1 92.9(3) 9 9
O5 Co1A O1 85.4(4) 5 9
O1 Co1A O1 91.2(4) 5 9
O1 Co1A O1 91.2(4) . 9
Co1A Co1 O5 103.6(3) . .
Co1A Co1 O5 103.6(3) . 9
O5 Co1 O5 114.64(19) . 9
Co1A Co1 O5 103.6(3) . 5
O5 Co1 O5 114.64(19) . 5
O5 Co1 O5 114.64(19) 9 5
C1 O9 In1 93.4(5) . .
C1 O8 In1 87.5(5) . .
C8 C3 C8 117.4(10) . 24
C10 O5 Co1 125.2(7) . .
C10 O5 Co1A 144.1(6) . .
Co1 O5 Co1A 21.15(13) . .
O5 C10 O5 129.1(11) . 24
O5 C10 C9 115.5(6) . .
O5 C10 C9 115.5(6) 24 .
C7 C9 C7 121.5(10) 24 .
C7 C9 C10 119.2(5) 24 .
C7 C9 C10 119.2(5) . .
O8 C1 O9 121.3(7) . .
O8 C1 C8 119.4(8) . .
O9 C1 C8 119.3(7) . .
O8 C1 In1 63.9(4) . .
O9 C1 In1 57.5(4) . .
C8 C1 In1 175.1(6) . .
C7 C8 C3 121.0(7) . .
C7 C8 C1 120.4(7) . .
C3 C8 C1 118.7(8) . .
C8 C7 C9 119.6(7) . .
C24 O1 Co1A 161.8(17) . .
O1 C24 N2 133(3) . .
O1 C24 N1 108(3) . .
N2 C24 N1 119(3) . .
C24 N2 C23 117(3) . .
C24 N2 C20 130(3) . .
C23 N2 C20 113(2) . .
C24 N1 C21 122(3) . .
C24 N1 C22 121(3) . .
C21 N1 C22 116(3) . .
C25 C21 N1 110(3) . .
N2 C20 C25 99(2) . .
C21 C25 C25 111(2) . 37_445
C21 C25 C20 131(3) . .
C25 C25 C20 108(3) 37_445 .

loop_
_geom_bond_atom_site_label_1
_geom_bond_atom_site_label_2
_geom_bond_distance
_geom_bond_site_symmetry_2
In1 O9 2.212(5) 65_765
In1 O9 2.212(5) .
In1 O9 2.212(5) 92_656
In1 O9 2.212(5) 28_455
In1 O8 2.355(5) 65_765
In1 O8 2.355(5) 92_656
In1 O8 2.355(5) .
In1 O8 2.355(5) 28_455
In1 C1 2.620(8) 65_765
In1 C1 2.620(8) 92_656
In1 C1 2.620(8) .
In1 C1 2.620(8) 28_455
Co1A Co1 0.838(4) .
Co1A O5 2.257(6) .
Co1A O5 2.257(6) 9
Co1A O5 2.257(6) 5
Co1A O1 2.311(14) 5
Co1A O1 2.311(14) .
Co1A O1 2.311(14) 9
Co1 O5 1.908(6) .
Co1 O5 1.908(6) 9
Co1 O5 1.908(6) 5
O9 C1 1.277(9) .
O8 C1 1.253(9) .
C3 C8 1.444(10) .
C3 C8 1.444(10) 24
O5 C10 1.237(7) .
C10 O5 1.237(7) 24
C10 C9 1.565(16) .
C9 C7 1.403(10) 24
C9 C7 1.403(10) .
C1 C8 1.480(11) .
C8 C7 1.360(10) .
O1 C24 1.23(3) .
C24 N2 1.30(3) .
C24 N1 1.45(3) .
N2 C23 1.54(3) .
N2 C20 1.62(3) .
N1 C21 1.61(3) .
N1 C22 1.65(3) .
C21 C25 1.39(4) .
C20 C25 1.61(4) .
C25 C25 1.63(6) 37_445
